data_2013865
loop_
_publ_author_name
'Howie, R. Alan'
'Low, John N.'
'Wardell, James L.'
'Glidewell, Christopher'

_publ_section_title
;
 Hydrogen bonding in C-substituted nitroanilines: a chain of
 <i>R</i>f&#x0331;{_3^3}(12) rings in 2-methanesulfonyl-4-nitroaniline
;
_journal_issue 1
_journal_name_full 'Acta Crystallographica Section C'
_journal_page_first o84
_journal_page_last o86
_journal_paper_doi 10.1107/S0108270103027641
_journal_volume 60
_journal_year 2004
_chemical_formula_iupac 'C7 H8 N2 O4 S'
_chemical_formula_moiety 'C7 H8 N2 O4 S'
_chemical_formula_sum 'C7 H8 N2 O4 S'
_chemical_formula_weight 216.21
_chemical_name_systematic
;
2-Methanesulfonyl-4-nitroaniline
;
_space_group_IT_number 15
_symmetry_cell_setting monoclinic
_symmetry_space_group_name_Hall '-I 2yc'
_symmetry_space_group_name_H-M 'I 1 2/c 1'
_atom_sites_solution_hydrogens geom
_atom_sites_solution_primary direct
_atom_sites_solution_secondary difmap
_cell_angle_alpha 90
_cell_angle_beta 110.3040(10)
_cell_angle_gamma 90
_cell_formula_units_Z 8
_cell_length_a 15.8657(5)
_cell_length_b 7.23660(10)
_cell_length_c 16.4224(5)
_cell_measurement_reflns_used 2026
_cell_measurement_temperature 120(2)
_cell_measurement_theta_max 27.48
_cell_measurement_theta_min 3.08
_cell_volume 1768.36(8)
_computing_cell_refinement 'DENZO-SMN (Otwinowski & Minor, 1997)'
_computing_data_collection 'KappaCCD Server Software (Nonius, 1997)'
_computing_data_reduction DENZO-SMN
_computing_molecular_graphics 'PLATON (Spek, 2003)'
_computing_publication_material 'SHELXL97 and  PRPKAPPA (Ferguson, 1999)'
_computing_structure_refinement 'SHELXL97 (Sheldrick, 1997)'
_computing_structure_solution 'SHELXS97 (Sheldrick, 1997)'
_diffrn_ambient_temperature 120(2)
_diffrn_measured_fraction_theta_full 0.996
_diffrn_measured_fraction_theta_max 0.996
_diffrn_measurement_device_type 'Nonius KappaCCD area-detector'
_diffrn_measurement_method '\f scans, and \w scans with \k offsets'
_diffrn_radiation_monochromator graphite
_diffrn_radiation_source 'Rotating Anode'
_diffrn_radiation_type 'Mo K\a'
_diffrn_radiation_wavelength 0.71073
_diffrn_reflns_av_R_equivalents 0.005
_diffrn_reflns_av_sigmaI/netI 0.029
_diffrn_reflns_limit_h_max 20
_diffrn_reflns_limit_h_min -17
_diffrn_reflns_limit_k_max 9
_diffrn_reflns_limit_k_min -9
_diffrn_reflns_limit_l_max 21
_diffrn_reflns_limit_l_min -21
_diffrn_reflns_number 11417
_diffrn_reflns_theta_full 27.48
_diffrn_reflns_theta_max 27.48
_diffrn_reflns_theta_min 3.08
_diffrn_standards_decay_% negligible
_exptl_absorpt_coefficient_mu 0.356
_exptl_absorpt_correction_T_max 0.901
_exptl_absorpt_correction_T_min 0.871
_exptl_absorpt_correction_type multi-scan
_exptl_absorpt_process_details '(DENZO-SMN; Otwinowski & Minor, 1997)'
_exptl_crystal_colour orange
_exptl_crystal_density_diffrn 1.624
_exptl_crystal_density_meas ?
_exptl_crystal_density_method 'not measured'
_exptl_crystal_description block
_exptl_crystal_F_000 896
_exptl_crystal_size_max 0.40
_exptl_crystal_size_mid 0.35
_exptl_crystal_size_min 0.30
_refine_diff_density_max 0.30
_refine_diff_density_min -0.54
_refine_ls_extinction_method none
_refine_ls_goodness_of_fit_ref 1.100
_refine_ls_hydrogen_treatment constr
_refine_ls_matrix_type full
_refine_ls_number_parameters 128
_refine_ls_number_reflns 2026
_refine_ls_number_restraints 0
_refine_ls_restrained_S_all 1.100
_refine_ls_R_factor_all 0.040
_refine_ls_R_factor_gt 0.034
_refine_ls_shift/su_max 0.000
_refine_ls_shift/su_mean 0.000
_refine_ls_structure_factor_coef Fsqd
_refine_ls_weighting_details 'w = 1/[\s^2^(Fo^2^)+(0.0425P)^2^+1.6784P] where P=(Fo^2^+2Fc^2^)/3'
_refine_ls_weighting_scheme calc
_refine_ls_wR_factor_gt 0.083
_refine_ls_wR_factor_ref 0.086
_reflns_number_gt 1781
_reflns_number_total 2026
_reflns_threshold_expression I>2\s(I)
_cod_data_source_file sk1687.cif
_cod_data_source_block I
_cod_depositor_comments
;
The following automatic conversions were performed:

'_exptl_crystal_density_meas' value 'not measured' was changed to '?'
- the value is perceived as not measured.

Automatic conversion script
Id: cif_fix_values 3008 2015-01-20 13:52:24Z robertas 
;
_cod_original_sg_symbol_H-M 'I 2/c'
_cod_database_code 2013865
_cod_database_fobs_code 2013865

loop_
_symmetry_equiv_pos_as_xyz
'x, y, z'
'x, -y, z+1/2'
'x+1/2, y+1/2, z+1/2'
'x+1/2, -y+1/2, z+1'
'-x, -y, -z'
'-x, y, -z-1/2'
'-x+1/2, -y+1/2, -z+1/2'
'-x+1/2, y+1/2, -z'

loop_
_atom_site_label
_atom_site_fract_x
_atom_site_fract_y
_atom_site_fract_z
_atom_site_U_iso_or_equiv
_atom_site_adp_type
_atom_site_calc_flag
_atom_site_refinement_flags
_atom_site_occupancy
_atom_site_disorder_assembly
_atom_site_disorder_group
_atom_site_type_symbol
C1 0.16472(9) -0.01648(19) 0.15027(9) 0.0129(3) Uani d . 1 . . C
C2 0.14987(9) 0.17737(19) 0.14878(9) 0.0125(3) Uani d . 1 . . C
C3 0.12714(9) 0.2637(2) 0.21322(9) 0.0145(3) Uani d . 1 . . C
C4 0.11699(10) 0.1605(2) 0.27969(9) 0.0158(3) Uani d . 1 . . C
C5 0.12723(10) -0.0314(2) 0.28184(10) 0.0179(3) Uani d . 1 . . C
C6 0.15004(10) -0.1176(2) 0.21828(10) 0.0167(3) Uani d . 1 . . C
N1 0.19060(9) -0.10458(17) 0.09107(8) 0.0176(3) Uani d . 1 . . N
S2 0.15031(2) 0.31417(5) 0.06037(2) 0.01342(12) Uani d . 1 . . S
O21 0.14908(8) 0.50435(14) 0.08577(7) 0.0217(3) Uani d . 1 . . O
O22 0.22226(7) 0.25417(16) 0.03171(7) 0.0195(3) Uani d . 1 . . O
C21 0.04740(10) 0.2650(2) -0.02187(10) 0.0175(3) Uani d . 1 . . C
N4 0.09164(9) 0.2524(2) 0.34578(8) 0.0201(3) Uani d . 1 . . N
O41 0.08705(9) 0.42239(17) 0.34441(8) 0.0302(3) Uani d . 1 . . O
O42 0.07460(8) 0.15751(19) 0.40023(7) 0.0268(3) Uani d . 1 . . O
H3 0.1185 0.3938 0.2117 0.017 Uiso calc R 1 . . H
H5 0.1184 -0.1016 0.3271 0.021 Uiso calc R 1 . . H
H6 0.1562 -0.2482 0.2197 0.020 Uiso calc R 1 . . H
H1A 0.1985 -0.2251 0.0943 0.021 Uiso calc R 1 . . H
H1B 0.1997 -0.0419 0.0489 0.021 Uiso calc R 1 . . H
H21A 0.0452 0.1337 -0.0371 0.026 Uiso calc R 1 . . H
H21B 0.0416 0.3401 -0.0732 0.026 Uiso calc R 1 . . H
H21C -0.0021 0.2938 -0.0012 0.026 Uiso calc R 1 . . H

loop_
_atom_site_aniso_label
_atom_site_aniso_U_11
_atom_site_aniso_U_22
_atom_site_aniso_U_33
_atom_site_aniso_U_12
_atom_site_aniso_U_13
_atom_site_aniso_U_23
C1 0.0103(6) 0.0142(7) 0.0141(6) -0.0001(5) 0.0043(5) -0.0015(5)
C2 0.0117(6) 0.0128(7) 0.0135(7) -0.0010(5) 0.0050(5) 0.0001(5)
C3 0.0120(7) 0.0146(7) 0.0158(7) -0.0001(5) 0.0034(5) -0.0026(5)
C4 0.0125(7) 0.0233(8) 0.0126(7) 0.0021(5) 0.0056(5) -0.0027(5)
C5 0.0174(7) 0.0225(8) 0.0151(7) 0.0008(6) 0.0073(6) 0.0051(6)
C6 0.0191(7) 0.0138(7) 0.0183(7) 0.0013(5) 0.0079(6) 0.0036(6)
N1 0.0264(7) 0.0120(6) 0.0184(6) 0.0013(5) 0.0129(5) -0.0006(5)
S2 0.0148(2) 0.0117(2) 0.0158(2) -0.00057(12) 0.00792(14) 0.00188(12)
O21 0.0296(6) 0.0104(5) 0.0268(6) -0.0020(4) 0.0118(5) 0.0009(4)
O22 0.0170(5) 0.0233(6) 0.0234(6) 0.0013(4) 0.0135(4) 0.0047(4)
C21 0.0174(7) 0.0205(7) 0.0155(7) 0.0006(6) 0.0066(6) 0.0039(6)
N4 0.0154(6) 0.0315(8) 0.0135(6) 0.0045(5) 0.0052(5) -0.0026(5)
O41 0.0377(7) 0.0305(7) 0.0250(6) 0.0094(5) 0.0143(5) -0.0073(5)
O42 0.0217(6) 0.0464(8) 0.0156(6) 0.0017(5) 0.0108(5) 0.0007(5)

loop_
_atom_type_symbol
_atom_type_description
_atom_type_scat_dispersion_real
_atom_type_scat_dispersion_imag
_atom_type_scat_source
C C 0.0033 0.0016 'International Tables Vol C Tables 4.2.6.8 and 6.1.1.4'
H H 0.0000 0.0000 'International Tables Vol C Tables 4.2.6.8 and 6.1.1.4'
N N 0.0061 0.0033 'International Tables Vol C Tables 4.2.6.8 and 6.1.1.4'
O O 0.0106 0.0060 'International Tables Vol C Tables 4.2.6.8 and 6.1.1.4'
S S 0.1246 0.1234 'International Tables Vol C Tables 4.2.6.8 and 6.1.1.4'

loop_
_geom_angle_atom_site_label_1
_geom_angle_atom_site_label_2
_geom_angle_atom_site_label_3
_geom_angle
_geom_angle_publ_flag
N1 C1 C6 120.02(13) no
N1 C1 C2 123.20(13) no
C6 C1 C2 116.77(13) no
C3 C2 C1 121.30(13) no
C3 C2 S2 117.06(11) no
C1 C2 S2 121.43(11) no
C4 C3 C2 119.71(13) no
C4 C3 H3 120.1 no
C2 C3 H3 120.1 no
C3 C4 C5 120.95(14) no
C3 C4 N4 119.06(14) no
C5 C4 N4 119.93(14) no
C6 C5 C4 119.54(14) no
C6 C5 H5 120.2 no
C4 C5 H5 120.2 no
C5 C6 C1 121.62(14) no
C5 C6 H6 119.2 no
C1 C6 H6 119.2 no
C1 N1 H1A 120.0 no
C1 N1 H1B 120.0 no
H1A N1 H1B 120.0 no
O21 S2 O22 118.25(7) no
O21 S2 C21 108.28(7) no
O22 S2 C21 108.51(7) no
O21 S2 C2 107.12(7) no
O22 S2 C2 109.25(7) no
C21 S2 C2 104.58(7) no
S2 C21 H21A 109.5 no
S2 C21 H21B 109.5 no
H21A C21 H21B 109.5 no
S2 C21 H21C 109.5 no
H21A C21 H21C 109.5 no
H21B C21 H21C 109.5 no
O42 N4 O41 122.97(14) no
O42 N4 C4 118.58(14) no
O41 N4 C4 118.44(13) no

loop_
_geom_bond_atom_site_label_1
_geom_bond_atom_site_label_2
_geom_bond_site_symmetry_2
_geom_bond_distance
_geom_bond_publ_flag
C1 C2 . 1.421(2) y
C2 C3 . 1.380(2) y
C3 C4 . 1.377(2) y
C4 C5 . 1.397(2) y
C5 C6 . 1.368(2) y
C6 C1 . 1.420(2) y
C1 N1 . 1.341(2) y
C4 N4 . 1.444(2) y
N4 O41 . 1.232(2) y
N4 O42 . 1.230(2) y
C2 S2 . 1.7592(14) y
S2 O21 . 1.4402(11) y
S2 O22 . 1.4443(11) y
S2 C21 . 1.7568(15) y
C3 H3 . 0.95 no
C5 H5 . 0.95 no
C6 H6 . 0.95 no
N1 H1A . 0.88 no
N1 H1B . 0.88 no
C21 H21A . 0.98 no
C21 H21B . 0.98 no
C21 H21C . 0.98 no

loop_
_geom_hbond_atom_site_label_D
_geom_hbond_atom_site_label_H
_geom_hbond_atom_site_label_A
_geom_hbond_site_symmetry_A
_geom_hbond_distance_DH
_geom_hbond_distance_HA
_geom_hbond_distance_DA
_geom_hbond_angle_DHA
_geom_hbond_publ_flag
N1 H1A O21 1_545 0.88 2.10 2.900(2) 152 y
N1 H1B O22 . 0.88 2.21 2.878(2) 133 y

loop_
_geom_torsion_atom_site_label_1
_geom_torsion_atom_site_label_2
_geom_torsion_atom_site_label_3
_geom_torsion_atom_site_label_4
_geom_torsion
_geom_torsion_publ_flag
C1 C2 S2 C21 75.0(2) y
C1 C2 S2 O21 -170.2(2) y
C1 C2 S2 O22 -40.9(2) y
C3 C4 N4 O41 -5.7(2) y
C3 C4 N4 O42 173.3(2) no
C5 C4 N4 O41 176.9(2) no
C5 C4 N4 O42 -4.1(2) y

loop_
_cod_related_entry_id
_cod_related_entry_database
_cod_related_entry_code
1 ChemSpider 60150
